data_4518830
loop_
_publ_author_name
'Xie, Ming-Sheng'
'Li, Ning'
'Tian, Yin'
'Wu, Xiao-Xia'
'Deng, Yun'
'Qu, Gui-Rong'
'Guo, Hai-Ming'

_publ_section_title
;
 Dynamic Kinetic Resolution of Carboxylic Esters Catalyzed by Chiral PPY
 N-Oxides: Synthesis of Nonsteroidal Anti-Inflammatory Drugs and
 Mechanistic Insights
;
_journal_issue 13
_journal_name_full 'ACS Catalysis'
_journal_page_first 8183
_journal_page_last 8196
_journal_paper_doi 10.1021/acscatal.1c01438
_journal_volume 11
_journal_year 2021
_chemical_absolute_configuration ad
_chemical_formula_moiety 'C23 H22 Cl N3 O2, H2 O'
_chemical_formula_sum 'C23 H24 Cl N3 O3'
_chemical_formula_weight 425.90
_space_group_crystal_system tetragonal
_space_group_IT_number 78
_space_group_name_Hall 'P 4cw'
_space_group_name_H-M_alt 'P 43'
_atom_sites_solution_hydrogens mixed
_audit_creation_date 2020-10-29
_audit_creation_method
;
Olex2 1.2
(compiled 2018.05.29 svn.r3508 for OlexSys, GUI svn.r5506)
;
_cell_angle_alpha 90
_cell_angle_beta 90
_cell_angle_gamma 90
_cell_formula_units_Z 4
_cell_length_a 19.28930(10)
_cell_length_b 19.28930(10)
_cell_length_c 6.05040(10)
_cell_measurement_reflns_used 17218
_cell_measurement_temperature 293(2)
_cell_measurement_theta_max 71.2870
_cell_measurement_theta_min 4.5590
_cell_volume 2251.22(4)
_computing_cell_refinement 'CrysAlisPro 1.171.40.53 (Rigaku OD, 2019)'
_computing_data_collection 'CrysAlisPro 1.171.40.53 (Rigaku OD, 2019)'
_computing_data_reduction 'CrysAlisPro 1.171.40.53 (Rigaku OD, 2019)'
_computing_molecular_graphics 'Olex2 (Dolomanov et al., 2009)'
_computing_publication_material 'Olex2 (Dolomanov et al., 2009)'
_computing_structure_refinement 'ShelXL (Sheldrick, 2015)'
_computing_structure_solution 'ShelXT (Sheldrick, 2015)'
_diffrn_ambient_temperature 293(2)
_diffrn_detector 'CCD plate'
_diffrn_detector_area_resol_mean 8.0521
_diffrn_detector_type EosS2
_diffrn_measured_fraction_theta_full 0.999
_diffrn_measured_fraction_theta_max 0.996
_diffrn_measurement_details
;
List of Runs (angles in degrees, time in seconds):

  # Type    Start    End  Width  t~exp~   \w     \q     \k     \f   Frames
--------------------------------------------------------------------------
  1  \w   -104.00 -18.00   1.00    1.96    --  -35.62 -42.00-170.00   86
  2  \w    -53.00  33.00   1.00    1.96    --  -35.62  42.00 -18.00   86
  3  \w   -104.00 -50.00   1.00    1.96    --  -35.62-159.00 -33.00   54
  4  \w     18.00 104.00   1.00    1.96    --   35.62  42.00 -18.00   86
  5  \w    -33.00  53.00   1.00    1.96    --   35.62 -42.00-170.00   86
  6  \w     71.00 165.00   1.00    7.82    --  107.12 159.00  -1.00   94
  7  \w     38.00 125.00   1.00    7.82    --  107.12 -42.00-170.00   87
  8  \w     38.00 114.00   1.00    7.82    --  107.12-118.00 119.00   76
  9  \w     89.00 176.00   1.00    7.82    --  107.12  42.00 -18.00   87
 10  \w     98.00 177.00   1.00    7.82    --  107.12 118.00-154.00   79
 11  \w    100.00 175.00   1.00    7.82    --  107.12  80.00 129.00   75
 12  \w     57.00 108.00   1.00    1.96    --   35.62 178.00-120.00   51
 13  \w     18.00  85.00   1.00    1.96    --   35.62-118.00 119.00   67
 14  \w     19.00 103.00   1.00    1.96    --   35.62  57.00  90.00   84
 15  \w     -1.00  25.00   1.00    1.96    --   35.62  95.00  -9.40   26
 16  \w     38.00 110.00   1.00    7.82    --  107.12 -95.00 -90.00   72
 17  \w     89.00 174.00   1.00    7.82    --  107.12  61.00  90.00   85
 18  \w     38.00 110.00   1.00    7.82    --  107.12 -95.00-180.00   72
 19  \w     90.00 176.00   1.00    7.82    --  107.12  45.00  60.00   86
 20  \w     40.00 125.00   1.00    7.82    --  107.12 -61.00 120.00   85
 21  \w     86.00 177.00   1.00    7.82    --  107.12  30.00 120.00   91
 22  \w     90.00 176.00   1.00    7.82    --  107.12  45.00  90.00   86
 23  \w     80.00 175.00   1.00    7.82    --  107.12  77.00  90.00   95
 24  \w     89.00 176.00   1.00    7.82    --  107.12  42.00  47.81   87
 25  \w     89.00 174.00   1.00    7.82    --  107.12  61.00  60.00   85
 26  \w     80.00 175.00   1.00    7.82    --  107.12  77.00  60.00   95
 27  \w     86.00 177.00   1.00    7.82    --  107.12  30.00  90.00   91
 28  \w   -105.00 -17.00   1.00    1.96    --  -35.62 -38.00 -30.00   88
 29  \w      9.00 103.00   1.00    1.96    --   35.62  77.00 120.00   94
 30  \w      9.00 103.00   1.00    1.96    --   35.62  77.00 -30.00   94
 31  \w     57.00 108.00   1.00    1.96    --   35.62 178.00 120.00   51
 32  \w      9.00 103.00   1.00    1.96    --   35.62  77.00-180.00   94
 33  \w     57.00 108.00   1.00    1.96    --   35.62 178.00 -90.00   51
 34  \w     42.00 108.00   1.00    1.96    --   35.62-159.00 -33.00   66
 35  \w      9.00 103.00   1.00    1.96    --   35.62  77.00 -90.00   94
 36  \w     80.00 175.00   1.00    7.82    --  107.12  77.00 150.00   95
 37  \w     89.00 174.00   1.00    7.82    --  107.12  61.00 -60.00   85
 38  \w     90.00 176.00   1.00    7.82    --  107.12  45.00-120.00   86
 39  \w     80.00 175.00   1.00    7.82    --  107.12  77.00-180.00   95
 40  \w     90.00 176.00   1.00    7.82    --  107.12  45.00 -90.00   86
;
_diffrn_measurement_device 'four-circle diffractometer'
_diffrn_measurement_device_type 'SuperNova, Dual, Cu at home/near, EosS2'
_diffrn_measurement_method '\w scans'
_diffrn_orient_matrix_type 'CrysAlisPro convention (1999,Acta A55,543-557)'
_diffrn_orient_matrix_UB_11 -0.0252107000
_diffrn_orient_matrix_UB_12 0.0757042000
_diffrn_orient_matrix_UB_13 0.0114674000
_diffrn_orient_matrix_UB_21 -0.0635541000
_diffrn_orient_matrix_UB_22 -0.0231880000
_diffrn_orient_matrix_UB_23 0.1353449000
_diffrn_orient_matrix_UB_31 0.0412796000
_diffrn_orient_matrix_UB_32 0.0105049000
_diffrn_orient_matrix_UB_33 0.2153472000
_diffrn_radiation_monochromator mirror
_diffrn_radiation_probe x-ray
_diffrn_radiation_type CuK\a
_diffrn_radiation_wavelength 1.54184
_diffrn_reflns_av_R_equivalents 0.0445
_diffrn_reflns_av_unetI/netI 0.0227
_diffrn_reflns_Laue_measured_fraction_full 0.999
_diffrn_reflns_Laue_measured_fraction_max 0.996
_diffrn_reflns_limit_h_max 23
_diffrn_reflns_limit_h_min -23
_diffrn_reflns_limit_k_max 23
_diffrn_reflns_limit_k_min -23
_diffrn_reflns_limit_l_max 7
_diffrn_reflns_limit_l_min -7
_diffrn_reflns_number 33973
_diffrn_reflns_point_group_measured_fraction_full 0.977
_diffrn_reflns_point_group_measured_fraction_max 0.972
_diffrn_reflns_theta_full 67.684
_diffrn_reflns_theta_max 71.591
_diffrn_reflns_theta_min 4.585
_diffrn_source 'micro-focus sealed X-ray tube'
_diffrn_source_type 'SuperNova (Cu) X-ray Source'
_exptl_absorpt_coefficient_mu 1.733
_exptl_absorpt_correction_T_max 1.00000
_exptl_absorpt_correction_T_min 0.03452
_exptl_absorpt_correction_type multi-scan
_exptl_absorpt_process_details
;
CrysAlisPro 1.171.40.53 (Rigaku Oxford Diffraction, 2019)
Empirical absorption correction using spherical harmonics,
 implemented in SCALE3 ABSPACK scaling algorithm.
;
_exptl_crystal_colour 'clear light colourless'
_exptl_crystal_colour_lustre clear
_exptl_crystal_colour_modifier light
_exptl_crystal_colour_primary colourless
_exptl_crystal_density_diffrn 1.257
_exptl_crystal_description 'rect. Prism'
_exptl_crystal_F_000 896
_exptl_crystal_size_max 0.32
_exptl_crystal_size_mid 0.26
_exptl_crystal_size_min 0.18
_refine_diff_density_max 0.136
_refine_diff_density_min -0.220
_refine_diff_density_rms 0.031
_refine_ls_abs_structure_details
;
 Flack x determined using 1612 quotients [(I+)-(I-)]/[(I+)+(I-)]
 (Parsons, Flack and Wagner, Acta Cryst. B69 (2013) 249-259).
;
_refine_ls_abs_structure_Flack -0.007(9)
_refine_ls_extinction_method none
_refine_ls_goodness_of_fit_ref 1.047
_refine_ls_hydrogen_treatment mixed
_refine_ls_matrix_type full
_refine_ls_number_parameters 282
_refine_ls_number_reflns 4287
_refine_ls_number_restraints 1
_refine_ls_restrained_S_all 1.047
_refine_ls_R_factor_all 0.0390
_refine_ls_R_factor_gt 0.0363
_refine_ls_shift/su_max 0.015
_refine_ls_shift/su_mean 0.001
_refine_ls_structure_factor_coef Fsqd
_refine_ls_weighting_details 'w=1/[\s^2^(Fo^2^)+(0.0622P)^2^+0.1317P] where P=(Fo^2^+2Fc^2^)/3'
_refine_ls_weighting_scheme calc
_refine_ls_wR_factor_gt 0.0980
_refine_ls_wR_factor_ref 0.0998
_reflns_Friedel_coverage 0.774
_reflns_Friedel_fraction_full 0.950
_reflns_Friedel_fraction_max 0.942
_reflns_number_gt 3992
_reflns_number_total 4287
_reflns_threshold_expression 'I > 2\s(I)'
_cod_data_source_file cs1c01438_si_004.cif
_cod_data_source_block ln-20201029
_cod_depositor_comments 'Adding full bibliography for 4518829--4518831.cif.'
_cod_database_code 4518830
_shelx_shelxl_version_number 2018/3
_chemical_oxdiff_formula 'C1 O1 N1 Cl1'
_shelx_space_group_comment
;
The symmetry employed for this shelxl refinement is uniquely defined
by the following loop, which should always be used as a source of
symmetry information in preference to the above space-group names.
They are only intended as comments.
;
_shelx_estimated_absorpt_t_max 0.746
_shelx_estimated_absorpt_t_min 0.607
_diffrn_oxdiff_digest_frames
;
01b39a73a32b3baf7cf27d43a71b6751f300033bf48
;
_reflns_odcompleteness_completeness 99.91
_reflns_odcompleteness_iscentric 1
_reflns_odcompleteness_theta 66.97
_olex2_refinement_description
;
1. Fixed Uiso
 At 1.2 times of:
  All C(H) groups, All C(H,H) groups
 At 1.5 times of:
  All O(H,H) groups
2.a Free rotating group:
 O1(H1A,H1B)
2.b Ternary CH refined with riding coordinates:
 C7(H7), C15(H15)
2.c Secondary CH2 refined with riding coordinates:
 C18(H18A,H18B), C16(H16A,H16B), C17(H17A,H17B)
2.d Aromatic/amide H refined with riding coordinates:
 C12(H12), C8(H8), C4(H4), C10(H10), C23(H23), C5(H5), C9(H9), C1(H1),
 C11(H11), C22(H22), C2(H2), C3(H3A)
;
_olex2_submission_special_instructions 'No special instructions were received'
_oxdiff_exptl_absorpt_empirical_details
;
Empirical correction (ABSPACK) includes:
- Absorption correction using spherical harmonics
- Frame scaling
;
_oxdiff_exptl_absorpt_empirical_full_max 4.727
_oxdiff_exptl_absorpt_empirical_full_min 0.443

loop_
_space_group_symop_operation_xyz
'x, y, z'
'-x, -y, z+1/2'
'-y, x, z+3/4'
'y, -x, z+1/4'

loop_
_atom_site_label
_atom_site_type_symbol
_atom_site_fract_x
_atom_site_fract_y
_atom_site_fract_z
_atom_site_U_iso_or_equiv
_atom_site_adp_type
_atom_site_occupancy
_atom_site_site_symmetry_order
_atom_site_calc_flag
_atom_site_refinement_flags_posn
_atom_site_refinement_flags_adp
_atom_site_refinement_flags_occupancy
_atom_site_disorder_assembly
_atom_site_disorder_group
Cl1 Cl 0.21779(5) 0.05470(4) 1.01913(18) 0.0840(3) Uani 1 1 d . . . . .
O3 O 0.47014(9) 0.19900(11) 0.5402(4) 0.0541(4) Uani 1 1 d . . . . .
N3 N 0.53944(10) 0.17409(11) 0.2489(4) 0.0428(4) Uani 1 1 d . . . . .
N2 N 0.35506(9) 0.13682(10) 0.3486(4) 0.0441(5) Uani 1 1 d . . . . .
O2 O 0.45330(10) 0.03775(10) 0.4332(5) 0.0718(7) Uani 1 1 d . . . . .
O1 O 0.45285(13) -0.10096(13) 0.3242(4) 0.0698(6) Uani 1 1 d . . . . .
H1A H 0.480669 -0.113591 0.223188 0.105 Uiso 1 1 d G . . . .
H1B H 0.452993 -0.056949 0.317827 0.105 Uiso 1 1 d G . . . .
N1 N 0.40036(10) 0.04535(10) 0.5689(5) 0.0483(5) Uani 1 1 d . . . . .
C14 C 0.47783(11) 0.17610(11) 0.3534(4) 0.0391(5) Uani 1 1 d . . . . .
C19 C 0.35016(11) 0.09361(11) 0.5246(5) 0.0414(5) Uani 1 1 d . . . . .
C7 C 0.59920(12) 0.21169(12) 0.3359(4) 0.0427(5) Uani 1 1 d . . . . .
H7 H 0.593891 0.213435 0.496917 0.051 Uiso 1 1 calc R . . . .
C6 C 0.60101(11) 0.28664(12) 0.2538(5) 0.0441(5) Uani 1 1 d . . . . .
C13 C 0.66730(12) 0.17539(12) 0.2890(5) 0.0434(5) Uani 1 1 d . . . . .
C15 C 0.41723(11) 0.15241(12) 0.2141(4) 0.0424(5) Uani 1 1 d . . . . .
H15 H 0.430116 0.112492 0.122669 0.051 Uiso 1 1 calc R . . . .
C18 C 0.30340(13) 0.19266(13) 0.3265(5) 0.0540(6) Uani 1 1 d . . . . .
H18A H 0.307240 0.225332 0.447724 0.065 Uiso 1 1 calc R . . . .
H18B H 0.256769 0.173851 0.324475 0.065 Uiso 1 1 calc R . . . .
C12 C 0.71617(14) 0.17038(14) 0.4555(5) 0.0534(6) Uani 1 1 d . . . . .
H12 H 0.706538 0.188202 0.594970 0.064 Uiso 1 1 calc R . . . .
C20 C 0.29270(13) 0.09465(13) 0.6674(5) 0.0504(6) Uani 1 1 d . . . . .
C8 C 0.68349(14) 0.14888(15) 0.0827(5) 0.0558(6) Uani 1 1 d . . . . .
H8 H 0.651859 0.152957 -0.032523 0.067 Uiso 1 1 calc R . . . .
C4 C 0.63020(16) 0.33670(15) 0.3904(7) 0.0625(8) Uani 1 1 d . . . . .
H4 H 0.647291 0.324399 0.528634 0.075 Uiso 1 1 calc R . . . .
C21 C 0.29005(15) 0.05156(13) 0.8474(6) 0.0556(7) Uani 1 1 d . . . . .
C10 C 0.79492(15) 0.11128(18) 0.2145(8) 0.0718(10) Uani 1 1 d . . . . .
H10 H 0.837181 0.089389 0.189907 0.086 Uiso 1 1 calc R . . . .
C23 C 0.39766(14) 0.00556(12) 0.7546(6) 0.0545(7) Uani 1 1 d . . . . .
H23 H 0.434569 -0.023929 0.785218 0.065 Uiso 1 1 calc R . . . .
C5 C 0.57593(15) 0.30625(15) 0.0502(5) 0.0567(7) Uani 1 1 d . . . . .
H5 H 0.556517 0.273288 -0.043383 0.068 Uiso 1 1 calc R . . . .
C9 C 0.74667(16) 0.11621(18) 0.0468(7) 0.0673(8) Uani 1 1 d . . . . .
H9 H 0.756538 0.097510 -0.091316 0.081 Uiso 1 1 calc R . . . .
C1 C 0.57955(18) 0.37565(18) -0.0164(7) 0.0740(10) Uani 1 1 d . . . . .
H1 H 0.562461 0.388593 -0.154089 0.089 Uiso 1 1 calc R . . . .
C11 C 0.78025(15) 0.13846(17) 0.4143(7) 0.0677(9) Uani 1 1 d . . . . .
H11 H 0.813085 0.136029 0.526625 0.081 Uiso 1 1 calc R . . . .
C16 C 0.39474(15) 0.21442(19) 0.0681(6) 0.0642(8) Uani 1 1 d . . . . .
H16A H 0.421640 0.255283 0.105179 0.077 Uiso 1 1 calc R . . . .
H16B H 0.402132 0.203742 -0.086798 0.077 Uiso 1 1 calc R . . . .
C22 C 0.34350(16) 0.00719(14) 0.8962(6) 0.0577(7) Uani 1 1 d . . . . .
H22 H 0.342507 -0.020639 1.021692 0.069 Uiso 1 1 calc R . . . .
C2 C 0.60810(18) 0.42460(16) 0.1199(8) 0.0806(12) Uani 1 1 d . . . . .
H2 H 0.609836 0.470757 0.075765 0.097 Uiso 1 1 calc R . . . .
C17 C 0.32021(19) 0.22700(17) 0.1107(7) 0.0702(9) Uani 1 1 d . . . . .
H17A H 0.292255 0.207458 -0.007078 0.084 Uiso 1 1 calc R . . . .
H17B H 0.310999 0.276365 0.119253 0.084 Uiso 1 1 calc R . . . .
C3 C 0.63381(18) 0.40554(17) 0.3193(9) 0.0822(12) Uani 1 1 d . . . . .
H3A H 0.654131 0.438721 0.410125 0.099 Uiso 1 1 calc R . . . .
H3 H 0.5427(15) 0.1574(16) 0.133(6) 0.043(8) Uiso 1 1 d . . . . .
H20 H 0.2537(19) 0.1272(19) 0.629(7) 0.067(10) Uiso 1 1 d . . . . .

loop_
_atom_site_aniso_label
_atom_site_aniso_U_11
_atom_site_aniso_U_22
_atom_site_aniso_U_33
_atom_site_aniso_U_23
_atom_site_aniso_U_13
_atom_site_aniso_U_12
Cl1 0.0910(6) 0.0709(5) 0.0900(7) 0.0040(4) 0.0433(5) -0.0050(4)
O3 0.0480(9) 0.0708(11) 0.0436(11) -0.0043(9) 0.0040(8) -0.0011(8)
N3 0.0397(10) 0.0434(10) 0.0452(12) -0.0025(9) 0.0054(9) -0.0054(7)
N2 0.0329(8) 0.0391(9) 0.0602(13) 0.0040(9) 0.0059(9) 0.0038(7)
O2 0.0448(9) 0.0520(10) 0.119(2) 0.0219(12) 0.0293(11) 0.0142(8)
O1 0.0726(13) 0.0743(13) 0.0624(14) -0.0033(11) 0.0214(11) -0.0042(11)
N1 0.0360(9) 0.0340(9) 0.0747(15) 0.0030(9) 0.0010(10) -0.0001(7)
C14 0.0385(10) 0.0347(9) 0.0440(13) 0.0066(9) 0.0024(9) 0.0019(8)
C19 0.0320(9) 0.0326(9) 0.0596(15) -0.0018(10) -0.0003(10) -0.0010(7)
C7 0.0410(11) 0.0450(11) 0.0421(13) 0.0002(10) 0.0018(9) -0.0081(9)
C6 0.0358(10) 0.0427(11) 0.0538(14) 0.0000(10) 0.0055(10) -0.0019(8)
C13 0.0402(10) 0.0395(10) 0.0505(14) 0.0080(10) 0.0004(10) -0.0072(8)
C15 0.0384(10) 0.0406(10) 0.0483(14) -0.0016(10) 0.0047(10) -0.0004(8)
C18 0.0459(12) 0.0467(12) 0.0695(19) 0.0042(12) 0.0056(12) 0.0132(10)
C12 0.0513(13) 0.0495(13) 0.0593(17) 0.0106(12) -0.0086(12) -0.0090(11)
C20 0.0428(12) 0.0425(12) 0.0658(17) 0.0000(11) 0.0065(11) 0.0011(9)
C8 0.0447(12) 0.0635(15) 0.0591(18) 0.0058(13) 0.0031(12) 0.0004(11)
C4 0.0574(15) 0.0498(14) 0.080(2) -0.0133(14) -0.0042(15) -0.0049(11)
C21 0.0583(14) 0.0446(12) 0.0638(18) -0.0027(12) 0.0105(13) -0.0100(10)
C10 0.0457(14) 0.0681(18) 0.102(3) 0.0271(19) 0.0076(16) 0.0071(13)
C23 0.0498(13) 0.0353(11) 0.079(2) 0.0067(12) -0.0108(13) -0.0027(9)
C5 0.0574(14) 0.0554(14) 0.0572(18) 0.0095(12) 0.0063(13) -0.0053(11)
C9 0.0545(15) 0.0690(17) 0.078(2) 0.0064(16) 0.0136(15) 0.0063(13)
C1 0.0713(19) 0.0685(19) 0.082(2) 0.0322(18) 0.0180(18) 0.0078(15)
C11 0.0452(14) 0.0642(17) 0.094(3) 0.0239(17) -0.0162(15) -0.0067(12)
C16 0.0552(15) 0.083(2) 0.0541(18) 0.0217(15) -0.0030(13) 0.0045(13)
C22 0.0695(16) 0.0405(12) 0.0630(18) 0.0044(11) -0.0035(14) -0.0114(12)
C2 0.0684(19) 0.0453(15) 0.128(4) 0.0155(19) 0.023(2) -0.0021(13)
C17 0.0752(19) 0.0582(16) 0.077(2) 0.0157(16) 0.0112(17) 0.0229(14)
C3 0.0673(18) 0.0472(15) 0.132(4) -0.013(2) 0.003(2) -0.0086(13)

loop_
_atom_type_symbol
_atom_type_description
_atom_type_scat_dispersion_real
_atom_type_scat_dispersion_imag
_atom_type_scat_source
C C 0.0181 0.0091 'International Tables Vol C Tables 4.2.6.8 and 6.1.1.4'
H H 0.0000 0.0000 'International Tables Vol C Tables 4.2.6.8 and 6.1.1.4'
Cl Cl 0.3639 0.7018 'International Tables Vol C Tables 4.2.6.8 and 6.1.1.4'
N N 0.0311 0.0180 'International Tables Vol C Tables 4.2.6.8 and 6.1.1.4'
O O 0.0492 0.0322 'International Tables Vol C Tables 4.2.6.8 and 6.1.1.4'

loop_
_geom_angle_atom_site_label_1
_geom_angle_atom_site_label_2
_geom_angle_atom_site_label_3
_geom_angle
_geom_angle_site_symmetry_1
_geom_angle_site_symmetry_3
_geom_angle_publ_flag
C14 N3 C7 120.9(2) . . ?
C14 N3 H3 121(2) . . ?
C7 N3 H3 118(2) . . ?
C19 N2 C15 127.82(19) . . ?
C19 N2 C18 118.3(2) . . ?
C18 N2 C15 110.46(19) . . ?
H1A O1 H1B 104.6 . . ?
O2 N1 C19 120.1(2) . . ?
O2 N1 C23 118.8(2) . . ?
C23 N1 C19 121.2(2) . . ?
O3 C14 N3 123.5(2) . . ?
O3 C14 C15 122.1(2) . . ?
N3 C14 C15 114.3(2) . . ?
N2 C19 N1 121.5(2) . . ?
N2 C19 C20 121.9(2) . . ?
N1 C19 C20 116.5(2) . . ?
N3 C7 H7 107.0 . . ?
N3 C7 C6 111.7(2) . . ?
N3 C7 C13 112.8(2) . . ?
C6 C7 H7 107.0 . . ?
C13 C7 H7 107.0 . . ?
C13 C7 C6 110.86(18) . . ?
C4 C6 C7 118.2(3) . . ?
C5 C6 C7 122.9(2) . . ?
C5 C6 C4 118.9(3) . . ?
C12 C13 C7 119.1(3) . . ?
C12 C13 C8 118.5(2) . . ?
C8 C13 C7 122.4(2) . . ?
N2 C15 C14 112.4(2) . . ?
N2 C15 H15 110.9 . . ?
N2 C15 C16 104.09(19) . . ?
C14 C15 H15 110.9 . . ?
C14 C15 C16 107.5(2) . . ?
C16 C15 H15 110.9 . . ?
N2 C18 H18A 110.8 . . ?
N2 C18 H18B 110.8 . . ?
N2 C18 C17 104.8(2) . . ?
H18A C18 H18B 108.9 . . ?
C17 C18 H18A 110.8 . . ?
C17 C18 H18B 110.8 . . ?
C13 C12 H12 119.9 . . ?
C13 C12 C11 120.1(3) . . ?
C11 C12 H12 119.9 . . ?
C19 C20 H20 117(2) . . ?
C21 C20 C19 120.6(2) . . ?
C21 C20 H20 122(2) . . ?
C13 C8 H8 119.8 . . ?
C13 C8 C9 120.4(3) . . ?
C9 C8 H8 119.8 . . ?
C6 C4 H4 120.1 . . ?
C6 C4 C3 119.8(4) . . ?
C3 C4 H4 120.1 . . ?
C20 C21 Cl1 118.9(2) . . ?
C20 C21 C22 121.4(3) . . ?
C22 C21 Cl1 119.7(3) . . ?
C9 C10 H10 120.3 . . ?
C11 C10 H10 120.3 . . ?
C11 C10 C9 119.4(3) . . ?
N1 C23 H23 118.7 . . ?
C22 C23 N1 122.7(2) . . ?
C22 C23 H23 118.7 . . ?
C6 C5 H5 119.9 . . ?
C6 C5 C1 120.2(3) . . ?
C1 C5 H5 119.9 . . ?
C8 C9 H9 119.7 . . ?
C10 C9 C8 120.5(4) . . ?
C10 C9 H9 119.7 . . ?
C5 C1 H1 119.8 . . ?
C2 C1 C5 120.4(4) . . ?
C2 C1 H1 119.8 . . ?
C12 C11 H11 119.5 . . ?
C10 C11 C12 121.0(3) . . ?
C10 C11 H11 119.5 . . ?
C15 C16 H16A 110.2 . . ?
C15 C16 H16B 110.2 . . ?
H16A C16 H16B 108.5 . . ?
C17 C16 C15 107.4(2) . . ?
C17 C16 H16A 110.2 . . ?
C17 C16 H16B 110.2 . . ?
C21 C22 H22 121.3 . . ?
C23 C22 C21 117.3(3) . . ?
C23 C22 H22 121.3 . . ?
C1 C2 H2 120.1 . . ?
C3 C2 C1 119.8(3) . . ?
C3 C2 H2 120.1 . . ?
C18 C17 H17A 110.4 . . ?
C18 C17 H17B 110.4 . . ?
C16 C17 C18 106.8(3) . . ?
C16 C17 H17A 110.4 . . ?
C16 C17 H17B 110.4 . . ?
H17A C17 H17B 108.6 . . ?
C4 C3 H3A 119.6 . . ?
C2 C3 C4 120.9(4) . . ?
C2 C3 H3A 119.6 . . ?

loop_
_geom_bond_atom_site_label_1
_geom_bond_atom_site_label_2
_geom_bond_distance
_geom_bond_site_symmetry_2
_geom_bond_publ_flag
Cl1 C21 1.740(3) . ?
O3 C14 1.223(3) . ?
N3 C14 1.346(3) . ?
N3 C7 1.460(3) . ?
N3 H3 0.77(3) . ?
N2 C19 1.356(3) . ?
N2 C15 1.480(3) . ?
N2 C18 1.473(3) . ?
O2 N1 1.319(3) . ?
O1 H1A 0.8491 . ?
O1 H1B 0.8498 . ?
N1 C19 1.370(3) . ?
N1 C23 1.361(4) . ?
C14 C15 1.512(3) . ?
C19 C20 1.406(4) . ?
C7 H7 0.9800 . ?
C7 C6 1.529(3) . ?
C7 C13 1.515(3) . ?
C6 C4 1.390(4) . ?
C6 C5 1.376(4) . ?
C13 C12 1.383(4) . ?
C13 C8 1.384(4) . ?
C15 H15 0.9800 . ?
C15 C16 1.549(4) . ?
C18 H18A 0.9700 . ?
C18 H18B 0.9700 . ?
C18 C17 1.499(5) . ?
C12 H12 0.9300 . ?
C12 C11 1.403(5) . ?
C20 C21 1.371(4) . ?
C20 H20 1.01(4) . ?
C8 H8 0.9300 . ?
C8 C9 1.389(4) . ?
C4 H4 0.9300 . ?
C4 C3 1.398(5) . ?
C21 C22 1.372(4) . ?
C10 H10 0.9300 . ?
C10 C9 1.380(6) . ?
C10 C11 1.348(6) . ?
C23 H23 0.9300 . ?
C23 C22 1.351(5) . ?
C5 H5 0.9300 . ?
C5 C1 1.400(4) . ?
C9 H9 0.9300 . ?
C1 H1 0.9300 . ?
C1 C2 1.369(6) . ?
C11 H11 0.9300 . ?
C16 H16A 0.9700 . ?
C16 H16B 0.9700 . ?
C16 C17 1.481(4) . ?
C22 H22 0.9300 . ?
C2 H2 0.9300 . ?
C2 C3 1.356(7) . ?
C17 H17A 0.9700 . ?
C17 H17B 0.9700 . ?
C3 H3A 0.9300 . ?

loop_
_geom_torsion_atom_site_label_1
_geom_torsion_atom_site_label_2
_geom_torsion_atom_site_label_3
_geom_torsion_atom_site_label_4
_geom_torsion
_geom_torsion_site_symmetry_1
_geom_torsion_site_symmetry_2
_geom_torsion_site_symmetry_3
_geom_torsion_site_symmetry_4
_geom_torsion_publ_flag
Cl1 C21 C22 C23 178.4(2) . . . . ?
O3 C14 C15 N2 -20.1(3) . . . . ?
O3 C14 C15 C16 93.9(3) . . . . ?
N3 C14 C15 N2 164.11(19) . . . . ?
N3 C14 C15 C16 -81.9(3) . . . . ?
N3 C7 C6 C4 149.3(2) . . . . ?
N3 C7 C6 C5 -31.6(3) . . . . ?
N3 C7 C13 C12 -135.8(2) . . . . ?
N3 C7 C13 C8 46.3(3) . . . . ?
N2 C19 C20 C21 -178.3(2) . . . . ?
N2 C15 C16 C17 -4.9(3) . . . . ?
N2 C18 C17 C16 -25.6(4) . . . . ?
O2 N1 C19 N2 -3.4(4) . . . . ?
O2 N1 C19 C20 175.0(2) . . . . ?
O2 N1 C23 C22 -176.2(3) . . . . ?
N1 C19 C20 C21 3.3(4) . . . . ?
N1 C23 C22 C21 -0.4(4) . . . . ?
C14 N3 C7 C6 -86.8(3) . . . . ?
C14 N3 C7 C13 147.5(2) . . . . ?
C14 C15 C16 C17 -124.4(3) . . . . ?
C19 N2 C15 C14 -53.7(3) . . . . ?
C19 N2 C15 C16 -169.8(3) . . . . ?
C19 N2 C18 C17 -176.2(2) . . . . ?
C19 N1 C23 C22 5.2(4) . . . . ?
C19 C20 C21 Cl1 -179.9(2) . . . . ?
C19 C20 C21 C22 1.2(4) . . . . ?
C7 N3 C14 O3 -12.1(4) . . . . ?
C7 N3 C14 C15 163.6(2) . . . . ?
C7 C6 C4 C3 178.9(3) . . . . ?
C7 C6 C5 C1 -179.5(3) . . . . ?
C7 C13 C12 C11 -178.5(2) . . . . ?
C7 C13 C8 C9 179.8(3) . . . . ?
C6 C7 C13 C12 98.0(3) . . . . ?
C6 C7 C13 C8 -79.8(3) . . . . ?
C6 C4 C3 C2 1.1(5) . . . . ?
C6 C5 C1 C2 0.1(5) . . . . ?
C13 C7 C6 C4 -83.9(3) . . . . ?
C13 C7 C6 C5 95.2(3) . . . . ?
C13 C12 C11 C10 -1.1(4) . . . . ?
C13 C8 C9 C10 -1.7(5) . . . . ?
C15 N2 C19 N1 -16.0(4) . . . . ?
C15 N2 C19 C20 165.7(2) . . . . ?
C15 N2 C18 C17 23.1(3) . . . . ?
C15 C16 C17 C18 19.0(4) . . . . ?
C18 N2 C19 N1 -172.9(2) . . . . ?
C18 N2 C19 C20 8.8(4) . . . . ?
C18 N2 C15 C14 104.7(2) . . . . ?
C18 N2 C15 C16 -11.4(3) . . . . ?
C12 C13 C8 C9 1.9(4) . . . . ?
C20 C21 C22 C23 -2.7(4) . . . . ?
C8 C13 C12 C11 -0.5(4) . . . . ?
C4 C6 C5 C1 -0.4(4) . . . . ?
C23 N1 C19 N2 175.2(2) . . . . ?
C23 N1 C19 C20 -6.4(3) . . . . ?
C5 C6 C4 C3 -0.2(4) . . . . ?
C5 C1 C2 C3 0.9(5) . . . . ?
C9 C10 C11 C12 1.3(5) . . . . ?
C1 C2 C3 C4 -1.5(6) . . . . ?
C11 C10 C9 C8 0.0(5) . . . . ?

loop_
_smtbx_masks_void_nr
_smtbx_masks_void_average_x
_smtbx_masks_void_average_y
_smtbx_masks_void_average_z
_smtbx_masks_void_volume
_smtbx_masks_void_count_electrons
_smtbx_masks_void_content
1 0.000 0.000 -0.881 224.9 41.4 ?
2 0.500 0.500 0.955 25.2 0.9 ?
